data_7205760
loop_
_publ_author_name
'Sarma, Bipul'
'Thakuria, Ranjit'
'Nath, Naba K.'
'Nangia, Ashwini'

_publ_section_title
;
 Crystal structures of mirtazapine molecular salts
;
_journal_issue 9
_journal_name_full CrystEngComm
_journal_page_first 3232
_journal_paper_doi 10.1039/c0ce00746c
_journal_volume 13
_journal_year 2011
_chemical_formula_sum 'C24 H25 N3 O3'
_chemical_formula_weight 403.47
_chemical_name_systematic
;
?
;
_space_group_IT_number 14
_symmetry_cell_setting monoclinic
_symmetry_space_group_name_Hall '-P 2ybc'
_symmetry_space_group_name_H-M 'P 1 21/c 1'
_atom_sites_solution_hydrogens geom
_atom_sites_solution_primary direct
_atom_sites_solution_secondary difmap
_audit_creation_method SHELXL-97
_cell_angle_alpha 90.00
_cell_angle_beta 99.499(11)
_cell_angle_gamma 90.00
_cell_formula_units_Z 4
_cell_length_a 13.941(8)
_cell_length_b 15.599(9)
_cell_length_c 9.412(5)
_cell_measurement_reflns_used 3083
_cell_measurement_temperature 298(2)
_cell_measurement_theta_max 22.20
_cell_measurement_theta_min 2.55
_cell_volume 2019(2)
_computing_cell_refinement 'Bruker SMART'
_computing_data_collection 'Bruker SMART'
_computing_data_reduction 'Bruker SAINT'
_computing_molecular_graphics 'Bruker SHELXTL'
_computing_publication_material 'Bruker SHELXTL'
_computing_structure_refinement 'SHELXL-97 (Sheldrick, 1997)'
_computing_structure_solution 'SHELXS-97 (Sheldrick, 1990)'
_diffrn_ambient_temperature 298(2)
_diffrn_measured_fraction_theta_full 0.990
_diffrn_measured_fraction_theta_max 0.990
_diffrn_measurement_device_type 'CCD area detector'
_diffrn_measurement_method 'phi and omega scans'
_diffrn_radiation_monochromator graphite
_diffrn_radiation_source 'fine-focus sealed tube'
_diffrn_radiation_type MoK\a
_diffrn_radiation_wavelength 0.71073
_diffrn_reflns_av_R_equivalents 0.0468
_diffrn_reflns_av_sigmaI/netI 0.0346
_diffrn_reflns_limit_h_max 16
_diffrn_reflns_limit_h_min -17
_diffrn_reflns_limit_k_max 19
_diffrn_reflns_limit_k_min -19
_diffrn_reflns_limit_l_max 11
_diffrn_reflns_limit_l_min -11
_diffrn_reflns_number 20342
_diffrn_reflns_theta_full 25.93
_diffrn_reflns_theta_max 25.93
_diffrn_reflns_theta_min 1.48
_exptl_absorpt_coefficient_mu 0.089
_exptl_absorpt_correction_T_max 0.9921
_exptl_absorpt_correction_T_min 0.9851
_exptl_absorpt_correction_type multi-scan
_exptl_absorpt_process_details 'Bruker AXS SADABS program'
_exptl_crystal_colour colorless
_exptl_crystal_density_diffrn 1.328
_exptl_crystal_density_method 'not measured'
_exptl_crystal_description plate
_exptl_crystal_F_000 856
_exptl_crystal_size_max 0.17
_exptl_crystal_size_mid 0.13
_exptl_crystal_size_min 0.09
_refine_diff_density_max 0.317
_refine_diff_density_min -0.256
_refine_diff_density_rms 0.069
_refine_ls_extinction_method none
_refine_ls_goodness_of_fit_ref 1.255
_refine_ls_hydrogen_treatment mixed
_refine_ls_matrix_type full
_refine_ls_number_parameters 284
_refine_ls_number_reflns 3901
_refine_ls_number_restraints 0
_refine_ls_restrained_S_all 1.255
_refine_ls_R_factor_all 0.1209
_refine_ls_R_factor_gt 0.1056
_refine_ls_shift/su_max 0.000
_refine_ls_shift/su_mean 0.000
_refine_ls_structure_factor_coef Fsqd
_refine_ls_weighting_details 'calc w=1/[\s^2^(Fo^2^)+(0.0955P)^2^+4.9894P] where P=(Fo^2^+2Fc^2^)/3'
_refine_ls_weighting_scheme calc
_refine_ls_wR_factor_gt 0.3023
_refine_ls_wR_factor_ref 0.3101
_reflns_number_gt 3228
_reflns_number_total 3901
_reflns_threshold_expression >2sigma(I)
_cod_data_source_file c0ce00746c.txt
_cod_data_source_block Mrtz-salicylate
_cod_depositor_comments
;
The following automatic conversions were performed:
'_symmetry_cell_setting' value 'Monoclinic' changed to 'monoclinic'
according to '/home/saulius/struct/CIF-dictionaries/cif_core.dic'
dictionary named 'cif_core.dic' version 2.4.1 from 2010-06-29.

Automatic conversion script
Id: cif_fix_enum 1555 2011-01-17 13:19:09Z saulius 
;
_cod_original_sg_symbol_H-M 'P2(1)/c '
_cod_database_code 7205760

loop_
_symmetry_equiv_pos_as_xyz
'x, y, z'
'-x, y+1/2, -z+1/2'
'-x, -y, -z'
'x, -y-1/2, z-1/2'

loop_
_atom_site_label
_atom_site_type_symbol
_atom_site_fract_x
_atom_site_fract_y
_atom_site_fract_z
_atom_site_U_iso_or_equiv
_atom_site_adp_type
_atom_site_occupancy
_atom_site_symmetry_multiplicity
_atom_site_calc_flag
_atom_site_refinement_flags
_atom_site_disorder_assembly
_atom_site_disorder_group
C1 C 1.1587(4) 0.3778(4) 0.6801(7) 0.0586(16) Uani 1 1 d . . .
H1 H 1.1996 0.4039 0.6244 0.070 Uiso 1 1 calc R . .
C2 C 1.1890(4) 0.3028(4) 0.7464(7) 0.0623(16) Uani 1 1 d . . .
H2 H 1.2474 0.2776 0.7335 0.075 Uiso 1 1 calc R . .
C3 C 1.1303(4) 0.2653(4) 0.8332(6) 0.0503(13) Uani 1 1 d . . .
H3 H 1.1491 0.2143 0.8810 0.060 Uiso 1 1 calc R . .
C4 C 1.0428(3) 0.3040(3) 0.8489(5) 0.0392(11) Uani 1 1 d . . .
C5 C 0.9760(4) 0.2683(3) 0.9424(5) 0.0427(12) Uani 1 1 d . . .
H5A H 0.9607 0.3124 1.0078 0.051 Uiso 1 1 calc R . .
H5B H 1.0078 0.2215 0.9995 0.051 Uiso 1 1 calc R . .
C6 C 0.8838(3) 0.2365(3) 0.8525(5) 0.0382(11) Uani 1 1 d . . .
C7 C 0.8589(4) 0.1508(3) 0.8547(6) 0.0489(13) Uani 1 1 d . . .
H7 H 0.8989 0.1136 0.9148 0.059 Uiso 1 1 calc R . .
C8 C 0.7765(4) 0.1191(4) 0.7703(7) 0.0565(15) Uani 1 1 d . . .
H8 H 0.7612 0.0612 0.7745 0.068 Uiso 1 1 calc R . .
C9 C 0.7172(4) 0.1729(4) 0.6800(6) 0.0541(14) Uani 1 1 d . . .
H9 H 0.6610 0.1521 0.6234 0.065 Uiso 1 1 calc R . .
C10 C 0.7418(4) 0.2584(3) 0.6742(6) 0.0472(13) Uani 1 1 d . . .
H10 H 0.7024 0.2945 0.6110 0.057 Uiso 1 1 calc R . .
C11 C 0.8234(3) 0.2919(3) 0.7597(5) 0.0368(10) Uani 1 1 d . . .
C12 C 0.8359(3) 0.3887(3) 0.7534(5) 0.0370(11) Uani 1 1 d . . .
C13 C 0.7695(4) 0.4294(3) 0.8460(6) 0.0441(12) Uani 1 1 d . . .
H13A H 0.7036 0.4089 0.8149 0.053 Uiso 1 1 calc R . .
H13B H 0.7897 0.4117 0.9452 0.053 Uiso 1 1 calc R . .
C14 C 0.8712(4) 0.5581(3) 0.8675(6) 0.0510(14) Uani 1 1 d . . .
H14A H 0.8990 0.5470 0.9672 0.061 Uiso 1 1 calc R . .
H14B H 0.8703 0.6196 0.8527 0.061 Uiso 1 1 calc R . .
C15 C 0.9329(4) 0.5167(3) 0.7706(7) 0.0534(14) Uani 1 1 d . . .
H15A H 0.9061 0.5283 0.6707 0.064 Uiso 1 1 calc R . .
H15B H 0.9984 0.5397 0.7902 0.064 Uiso 1 1 calc R . .
C16 C 1.0183(3) 0.3799(3) 0.7729(5) 0.0400(11) Uani 1 1 d . . .
C17 C 0.7101(5) 0.5619(4) 0.9366(7) 0.0681(18) Uani 1 1 d . . .
H17A H 0.7158 0.6232 0.9359 0.102 Uiso 1 1 calc R . .
H17B H 0.7317 0.5409 1.0324 0.102 Uiso 1 1 calc R . .
H17C H 0.6434 0.5460 0.9058 0.102 Uiso 1 1 calc R . .
C18 C 0.5891(3) 0.6031(3) 0.3835(5) 0.0434(12) Uani 1 1 d . . .
C19 C 0.5434(4) 0.5617(4) 0.2588(6) 0.0535(14) Uani 1 1 d . . .
C20 C 0.4969(4) 0.6094(5) 0.1425(7) 0.0644(17) Uani 1 1 d . . .
H20 H 0.4693 0.5819 0.0579 0.077 Uiso 1 1 calc R . .
C21 C 0.4917(4) 0.6976(5) 0.1529(7) 0.0627(17) Uani 1 1 d . . .
H21 H 0.4594 0.7293 0.0758 0.075 Uiso 1 1 calc R . .
C22 C 0.5342(4) 0.7388(4) 0.2765(7) 0.0612(16) Uani 1 1 d . . .
H22 H 0.5299 0.7981 0.2836 0.073 Uiso 1 1 calc R . .
C23 C 0.5830(4) 0.6919(4) 0.3898(6) 0.0549(14) Uani 1 1 d . . .
H23 H 0.6125 0.7203 0.4724 0.066 Uiso 1 1 calc R . .
C24 C 0.6425(4) 0.5531(4) 0.5067(6) 0.0480(12) Uani 1 1 d . . .
H12 H 0.813(4) 0.407(3) 0.650(6) 0.049(14) Uiso 1 1 d . . .
H3A H 0.731(4) 0.550(4) 0.723(7) 0.065(17) Uiso 1 1 d . . .
H3B H 0.570(6) 0.451(5) 0.330(9) 0.09(3) Uiso 1 1 d . . .
N1 N 1.0742(3) 0.4172(3) 0.6890(5) 0.0524(12) Uani 1 1 d . . .
N2 N 0.9349(3) 0.4242(3) 0.7971(5) 0.0431(10) Uani 1 1 d . . .
N3 N 0.7703(3) 0.5246(3) 0.8383(5) 0.0438(10) Uani 1 1 d . . .
O1 O 0.6915(3) 0.5968(3) 0.6088(4) 0.0627(11) Uani 1 1 d . . .
O2 O 0.6381(3) 0.4736(3) 0.5056(5) 0.0712(13) Uani 1 1 d . . .
O3 O 0.5457(4) 0.4751(3) 0.2465(6) 0.0814(16) Uani 1 1 d . . .

loop_
_atom_site_aniso_label
_atom_site_aniso_U_11
_atom_site_aniso_U_22
_atom_site_aniso_U_33
_atom_site_aniso_U_23
_atom_site_aniso_U_13
_atom_site_aniso_U_12
C1 0.045(3) 0.073(4) 0.061(4) -0.019(3) 0.020(3) -0.021(3)
C2 0.044(3) 0.072(4) 0.071(4) -0.019(3) 0.013(3) 0.000(3)
C3 0.043(3) 0.053(3) 0.053(3) -0.009(3) 0.002(2) 0.001(2)
C4 0.040(3) 0.040(3) 0.034(2) -0.008(2) -0.0035(19) -0.002(2)
C5 0.046(3) 0.043(3) 0.036(3) 0.006(2) 0.002(2) 0.003(2)
C6 0.037(2) 0.044(3) 0.035(2) -0.001(2) 0.010(2) 0.000(2)
C7 0.057(3) 0.038(3) 0.052(3) 0.004(2) 0.013(3) 0.003(2)
C8 0.069(4) 0.036(3) 0.067(4) -0.006(3) 0.019(3) -0.010(3)
C9 0.050(3) 0.050(3) 0.061(3) -0.013(3) 0.008(3) -0.013(3)
C10 0.041(3) 0.049(3) 0.049(3) -0.003(2) -0.001(2) -0.004(2)
C11 0.034(2) 0.038(3) 0.039(3) -0.004(2) 0.0091(19) -0.0025(19)
C12 0.041(3) 0.036(3) 0.033(2) 0.0015(19) 0.0027(19) -0.001(2)
C13 0.048(3) 0.039(3) 0.045(3) 0.000(2) 0.008(2) 0.001(2)
C14 0.055(3) 0.037(3) 0.054(3) -0.004(2) -0.011(3) 0.000(2)
C15 0.048(3) 0.041(3) 0.067(4) 0.007(3) -0.004(3) -0.002(2)
C16 0.038(3) 0.040(3) 0.040(3) -0.007(2) 0.000(2) -0.009(2)
C17 0.086(5) 0.058(4) 0.060(4) -0.011(3) 0.014(3) 0.019(3)
C18 0.033(2) 0.054(3) 0.044(3) 0.003(2) 0.009(2) 0.005(2)
C19 0.041(3) 0.060(4) 0.057(3) -0.005(3) 0.001(2) 0.003(3)
C20 0.050(3) 0.091(5) 0.047(3) 0.002(3) -0.007(3) 0.003(3)
C21 0.048(3) 0.084(5) 0.053(3) 0.023(3) -0.001(3) 0.010(3)
C22 0.054(3) 0.064(4) 0.066(4) 0.011(3) 0.012(3) 0.003(3)
C23 0.049(3) 0.059(4) 0.055(3) 0.003(3) 0.006(3) 0.002(3)
C24 0.041(3) 0.054(3) 0.049(3) 0.005(3) 0.009(2) 0.002(2)
N1 0.051(3) 0.057(3) 0.049(3) -0.003(2) 0.008(2) -0.014(2)
N2 0.039(2) 0.034(2) 0.054(3) 0.0018(18) 0.0025(19) -0.0043(17)
N3 0.054(3) 0.035(2) 0.042(2) -0.0030(18) 0.0043(19) 0.0064(18)
O1 0.069(3) 0.062(3) 0.050(2) 0.0071(19) -0.010(2) 0.002(2)
O2 0.085(3) 0.051(3) 0.071(3) 0.007(2) -0.008(2) 0.007(2)
O3 0.089(4) 0.066(3) 0.079(3) -0.016(3) -0.016(3) 0.014(3)

loop_
_atom_type_symbol
_atom_type_description
_atom_type_scat_dispersion_real
_atom_type_scat_dispersion_imag
_atom_type_scat_source
C C 0.0033 0.0016 'International Tables Vol C Tables 4.2.6.8 and 6.1.1.4'
H H 0.0000 0.0000 'International Tables Vol C Tables 4.2.6.8 and 6.1.1.4'
N N 0.0061 0.0033 'International Tables Vol C Tables 4.2.6.8 and 6.1.1.4'
O O 0.0106 0.0060 'International Tables Vol C Tables 4.2.6.8 and 6.1.1.4'

loop_
_geom_angle_atom_site_label_1
_geom_angle_atom_site_label_2
_geom_angle_atom_site_label_3
_geom_angle
_geom_angle_site_symmetry_1
_geom_angle_site_symmetry_3
_geom_angle_publ_flag
N1 C1 C2 125.1(5) . . ?
C1 C2 C3 117.9(6) . . ?
C2 C3 C4 119.7(6) . . ?
C3 C4 C16 117.3(5) . . ?
C3 C4 C5 123.1(5) . . ?
C16 C4 C5 119.7(4) . . ?
C4 C5 C6 110.6(4) . . ?
C7 C6 C11 118.6(5) . . ?
C7 C6 C5 120.3(5) . . ?
C11 C6 C5 121.1(4) . . ?
C8 C7 C6 121.8(5) . . ?
C9 C8 C7 119.8(5) . . ?
C8 C9 C10 119.2(5) . . ?
C9 C10 C11 121.9(5) . . ?
C10 C11 C6 118.7(5) . . ?
C10 C11 C12 116.2(4) . . ?
C6 C11 C12 125.0(4) . . ?
N2 C12 C13 108.3(4) . . ?
N2 C12 C11 117.9(4) . . ?
C13 C12 C11 108.0(4) . . ?
N3 C13 C12 112.4(4) . . ?
N3 C14 C15 111.0(4) . . ?
N2 C15 C14 108.5(5) . . ?
N1 C16 C4 123.9(5) . . ?
N1 C16 N2 117.6(5) . . ?
C4 C16 N2 118.2(4) . . ?
C23 C18 C19 118.2(5) . . ?
C23 C18 C24 121.0(5) . . ?
C19 C18 C24 120.8(5) . . ?
O3 C19 C20 118.6(6) . . ?
O3 C19 C18 121.2(5) . . ?
C20 C19 C18 120.2(6) . . ?
C21 C20 C19 119.9(6) . . ?
C22 C21 C20 120.3(6) . . ?
C21 C22 C23 119.7(6) . . ?
C22 C23 C18 121.6(6) . . ?
O2 C24 O1 123.9(5) . . ?
O2 C24 C18 119.9(5) . . ?
O1 C24 C18 116.2(5) . . ?
C16 N1 C1 116.2(5) . . ?
C16 N2 C15 116.8(4) . . ?
C16 N2 C12 122.0(4) . . ?
C15 N2 C12 109.3(4) . . ?
C17 N3 C14 111.5(4) . . ?
C17 N3 C13 110.8(4) . . ?
C14 N3 C13 110.9(4) . . ?

loop_
_geom_bond_atom_site_label_1
_geom_bond_atom_site_label_2
_geom_bond_distance
_geom_bond_site_symmetry_2
_geom_bond_publ_flag
C1 N1 1.343(8) . ?
C1 C2 1.360(9) . ?
C2 C3 1.378(9) . ?
C3 C4 1.391(7) . ?
C4 C16 1.396(7) . ?
C4 C5 1.490(7) . ?
C5 C6 1.502(7) . ?
C6 C7 1.382(7) . ?
C6 C11 1.405(7) . ?
C7 C8 1.376(8) . ?
C8 C9 1.371(8) . ?
C9 C10 1.380(8) . ?
C10 C11 1.383(7) . ?
C11 C12 1.521(7) . ?
C12 N2 1.481(6) . ?
C12 C13 1.513(7) . ?
C13 N3 1.488(6) . ?
C14 N3 1.483(7) . ?
C14 C15 1.500(8) . ?
C15 N2 1.464(6) . ?
C16 N1 1.332(7) . ?
C16 N2 1.403(6) . ?
C17 N3 1.468(7) . ?
C18 C23 1.390(8) . ?
C18 C19 1.398(7) . ?
C18 C24 1.490(7) . ?
C19 O3 1.358(8) . ?
C19 C20 1.392(8) . ?
C20 C21 1.383(9) . ?
C21 C22 1.374(9) . ?
C22 C23 1.377(8) . ?
C24 O2 1.243(7) . ?
C24 O1 1.279(7) . ?
